data_7251604
loop_
_publ_author_name
'Sun, Yajun'
'Kang, Tengfei'
'Feng, Yingdi'
'Sun, Huaming'
'Song, Geyang'
'Xue, Dong'

_publ_section_title
;
 Semi-heterogeneous dual iron/photocatalytic decarboxylative
 C(sp3)--C(sp3) cross-coupling via radical sorting
;
_journal_issue 7
_journal_name_full 'Green Chemistry'
_journal_page_first 3270
_journal_page_last 3278
_journal_paper_doi 10.1039/D5GC05705A
_journal_volume 28
_journal_year 2026
_chemical_absolute_configuration ad
_chemical_formula_moiety 'C32 H38 O'
_chemical_formula_sum 'C32 H38 O'
_chemical_formula_weight 438.62
_space_group_crystal_system orthorhombic
_space_group_IT_number 19
_space_group_name_Hall 'P 2ac 2ab'
_space_group_name_H-M_alt 'P 21 21 21'
_atom_sites_solution_hydrogens geom
_atom_sites_solution_primary dual
_audit_creation_date 2025-01-10
_audit_creation_method
;
Olex2 1.5
(compiled 2024.02.16 svn.r378c4104 for OlexSys, GUI svn.r6928)
;
_audit_update_record
;
2025-01-10 deposited with the CCDC.	2026-01-12 downloaded from the CCDC.
;
_cell_angle_alpha 90
_cell_angle_beta 90
_cell_angle_gamma 90
_cell_formula_units_Z 4
_cell_length_a 6.2977(4)
_cell_length_b 14.2719(9)
_cell_length_c 27.7472(18)
_cell_measurement_reflns_used 9471
_cell_measurement_temperature 229.00
_cell_measurement_theta_max 68.235
_cell_measurement_theta_min 3.186
_cell_volume 2493.9(3)
_computing_cell_refinement 'SAINT V8.40A (Bruker, 2019)'
_computing_data_reduction 'SAINT V8.40A (Bruker, 2019)'
_computing_molecular_graphics 'Olex2 1.5 (Dolomanov et al., 2009)'
_computing_publication_material 'Olex2 1.5 (Dolomanov et al., 2009)'
_computing_structure_refinement 'SHELXL 2019/2 (Sheldrick, 2015)'
_computing_structure_solution 'SHELXT 2018/2 (Sheldrick, 2018)'
_diffrn_ambient_temperature 229.00
_diffrn_measured_fraction_theta_full 0.981
_diffrn_measured_fraction_theta_max 0.980
_diffrn_measurement_device_type 'Bruker APEX-II CCD'
_diffrn_measurement_method '\f and \w scans'
_diffrn_radiation_type CuK\a
_diffrn_radiation_wavelength 1.54178
_diffrn_reflns_av_R_equivalents 0.0307
_diffrn_reflns_av_unetI/netI 0.0141
_diffrn_reflns_Laue_measured_fraction_full 0.981
_diffrn_reflns_Laue_measured_fraction_max 0.980
_diffrn_reflns_limit_h_max 7
_diffrn_reflns_limit_h_min -6
_diffrn_reflns_limit_k_max 17
_diffrn_reflns_limit_k_min -17
_diffrn_reflns_limit_l_max 31
_diffrn_reflns_limit_l_min -33
_diffrn_reflns_number 45421
_diffrn_reflns_point_group_measured_fraction_full 0.984
_diffrn_reflns_point_group_measured_fraction_max 0.984
_diffrn_reflns_theta_full 67.679
_diffrn_reflns_theta_max 68.304
_diffrn_reflns_theta_min 3.185
_diffrn_source_current 50.0
_diffrn_source_power 2.5
_diffrn_source_voltage 50.0
_diffrn_standards_number 0
_exptl_absorpt_coefficient_mu 0.514
_exptl_absorpt_correction_T_max 0.7531
_exptl_absorpt_correction_T_min 0.6840
_exptl_absorpt_correction_type multi-scan
_exptl_absorpt_process_details
;
SADABS-2016/2 (Bruker,2016/2) was used for absorption correction.
wR2(int) was 0.0958 before and 0.0461 after correction.
The Ratio of minimum to maximum transmission is 0.9082.
The \l/2 correction factor is Not present.
;
_exptl_crystal_colour 'clear light colourless'
_exptl_crystal_colour_lustre clear
_exptl_crystal_colour_modifier light
_exptl_crystal_colour_primary colourless
_exptl_crystal_density_diffrn 1.168
_exptl_crystal_description block
_exptl_crystal_F_000 952
_exptl_crystal_size_max 0.3
_exptl_crystal_size_mid 0.1
_exptl_crystal_size_min 0.1
_refine_diff_density_max 0.148
_refine_diff_density_min -0.115
_refine_diff_density_rms 0.026
_refine_ls_abs_structure_details
;
 Flack x determined using 1855 quotients [(I+)-(I-)]/[(I+)+(I-)]
 (Parsons, Flack and Wagner, Acta Cryst. B69 (2013) 249-259).
;
_refine_ls_abs_structure_Flack 0.04(6)
_refine_ls_extinction_method none
_refine_ls_goodness_of_fit_ref 1.028
_refine_ls_hydrogen_treatment constr
_refine_ls_matrix_type full
_refine_ls_number_parameters 300
_refine_ls_number_reflns 4510
_refine_ls_number_restraints 0
_refine_ls_restrained_S_all 1.028
_refine_ls_R_factor_all 0.0330
_refine_ls_R_factor_gt 0.0326
_refine_ls_shift/su_max 0.002
_refine_ls_shift/su_mean 0.000
_refine_ls_structure_factor_coef Fsqd
_refine_ls_weighting_details 'w=1/[\s^2^(Fo^2^)+(0.0540P)^2^+0.3561P] where P=(Fo^2^+2Fc^2^)/3'
_refine_ls_weighting_scheme calc
_refine_ls_wR_factor_gt 0.0891
_refine_ls_wR_factor_ref 0.0894
_reflns_Friedel_coverage 0.733
_reflns_Friedel_fraction_full 0.988
_reflns_Friedel_fraction_max 0.988
_reflns_number_gt 4448
_reflns_number_total 4510
_reflns_threshold_expression 'I > 2\s(I)'
_cod_data_source_file d5gc05705a2.cif
_cod_data_source_block s
_cod_database_code 7251604
_shelx_shelxl_version_number 2019/2
_shelx_space_group_comment
;
The symmetry employed for this shelxl refinement is uniquely defined
by the following loop, which should always be used as a source of
symmetry information in preference to the above space-group names.
They are only intended as comments.
;
_shelx_estimated_absorpt_t_max 0.950
_shelx_estimated_absorpt_t_min 0.861
_olex2_refinement_description
;
1. Fixed Uiso
 At 1.2 times of:
  All C(H) groups, All C(H,H) groups
 At 1.5 times of:
  All C(H,H,H) groups
2.a Ternary CH refined with riding coordinates:
 C002(H002), C003(H003), C004(H004), C006(H006)
2.b Secondary CH2 refined with riding coordinates:
 C00A(H00A,H00B), C00B(H00C,H00D), C00G(H00I,H00J), C00H(H00K,H00L), C00J(H00P,
 H00Q), C00N(H00U,H00V), C00O(H00W,H00X), C00S(H00,H), C00T(H1,HA)
2.c Aromatic/amide H refined with riding coordinates:
 C00F(H00H), C00K(H00R), C00L(H00S), C00M(H00T), C00P(H00Y), C00R(H00Z),
 C00U(H2), C00V(H3), C00W(H4), C00X(H5)
2.d Idealised Me refined as rotating group:
 C00C(H00E,H00F,H00G), C00I(H00M,H00N,H00O)
;
_olex2_submission_special_instructions 'No special instructions were received'

loop_
_space_group_symop_operation_xyz
'x, y, z'
'-x+1/2, -y, z+1/2'
'-x, y+1/2, -z+1/2'
'x+1/2, -y+1/2, -z'

loop_
_atom_site_label
_atom_site_type_symbol
_atom_site_fract_x
_atom_site_fract_y
_atom_site_fract_z
_atom_site_U_iso_or_equiv
_atom_site_adp_type
_atom_site_occupancy
_atom_site_site_symmetry_order
_atom_site_calc_flag
_atom_site_refinement_flags_posn
_atom_site_refinement_flags_adp
_atom_site_refinement_flags_occupancy
_atom_site_disorder_assembly
_atom_site_disorder_group
O001 O 0.7778(3) -0.25259(11) 0.72498(6) 0.0630(4) Uani 1 1 d . . . . .
C002 C 0.6322(2) 0.26079(11) 0.64655(5) 0.0270(3) Uani 1 1 d . . . . .
H002 H 0.754176 0.242244 0.626162 0.032 Uiso 1 1 calc R U . . .
C003 C 0.5930(2) 0.18037(11) 0.68160(5) 0.0273(3) Uani 1 1 d . . . . .
H003 H 0.468828 0.196178 0.701933 0.033 Uiso 1 1 calc R U . . .
C004 C 0.5174(3) 0.36936(11) 0.58524(6) 0.0305(3) Uani 1 1 d . . . . .
H004 H 0.389554 0.406835 0.577508 0.037 Uiso 1 1 calc R U . . .
C005 C 0.4451(3) 0.27957(11) 0.61239(5) 0.0285(3) Uani 1 1 d . . . . .
C006 C 0.5420(2) 0.09091(11) 0.65282(5) 0.0285(3) Uani 1 1 d . . . . .
H006 H 0.671371 0.076020 0.634044 0.034 Uiso 1 1 calc R U . . .
C007 C 0.6760(3) 0.61715(11) 0.46048(6) 0.0349(4) Uani 1 1 d . . . . .
C008 C 0.4984(3) 0.00390(11) 0.68550(6) 0.0309(3) Uani 1 1 d . . . . .
C009 C 0.6612(3) 0.44302(11) 0.50978(6) 0.0372(4) Uani 1 1 d . . . . .
C00A C 0.6423(3) 0.35324(12) 0.53823(6) 0.0406(4) Uani 1 1 d . . . . .
H00A H 0.784436 0.329670 0.545926 0.049 Uiso 1 1 calc R U . . .
H00B H 0.569663 0.305857 0.518692 0.049 Uiso 1 1 calc R U . . .
C00B C 0.6831(3) 0.35797(11) 0.66677(6) 0.0338(4) Uani 1 1 d . . . . .
H00C H 0.830044 0.361064 0.678303 0.041 Uiso 1 1 calc R U . . .
H00D H 0.587244 0.374021 0.693331 0.041 Uiso 1 1 calc R U . . .
C00C C 0.2884(3) 0.01490(14) 0.71398(7) 0.0440(4) Uani 1 1 d . . . . .
H00E H 0.288544 0.074485 0.730792 0.066 Uiso 1 1 calc R U . . .
H00F H 0.275682 -0.035663 0.737164 0.066 Uiso 1 1 calc R U . . .
H00G H 0.169347 0.012757 0.691819 0.066 Uiso 1 1 calc R U . . .
C00D C 0.6810(3) 0.70983(12) 0.43547(6) 0.0382(4) Uani 1 1 d . . . . .
C00E C 0.6769(3) -0.00621(12) 0.72228(6) 0.0329(4) Uani 1 1 d . . . . .
C00F C 0.7663(3) -0.08923(14) 0.73239(6) 0.0398(4) Uani 1 1 d . . . . .
H00H H 0.884485 -0.089595 0.753084 0.048 Uiso 1 1 calc R U . . .
C00G C 0.7838(3) 0.16307(12) 0.71430(6) 0.0359(4) Uani 1 1 d . . . . .
H00I H 0.909053 0.149675 0.694511 0.043 Uiso 1 1 calc R U . . .
H00J H 0.812994 0.219647 0.733188 0.043 Uiso 1 1 calc R U . . .
C00H C 0.6492(3) 0.42373(12) 0.62351(6) 0.0402(4) Uani 1 1 d . . . . .
H00K H 0.786313 0.442609 0.609929 0.048 Uiso 1 1 calc R U . . .
H00L H 0.572821 0.480198 0.633678 0.048 Uiso 1 1 calc R U . . .
C00I C 0.2409(3) 0.30672(14) 0.63985(7) 0.0394(4) Uani 1 1 d . . . . .
H00M H 0.208505 0.258889 0.663568 0.059 Uiso 1 1 calc R U . . .
H00N H 0.123945 0.312003 0.617262 0.059 Uiso 1 1 calc R U . . .
H00O H 0.261983 0.366322 0.655950 0.059 Uiso 1 1 calc R U . . .
C00J C 0.4073(3) 0.19122(11) 0.58290(6) 0.0381(4) Uani 1 1 d . . . . .
H00P H 0.532413 0.178423 0.562952 0.046 Uiso 1 1 calc R U . . .
H00Q H 0.285923 0.200953 0.561380 0.046 Uiso 1 1 calc R U . . .
C00K C 0.8461(3) 0.58523(13) 0.48775(7) 0.0438(4) Uani 1 1 d . . . . .
H00R H 0.969144 0.622277 0.489989 0.053 Uiso 1 1 calc R U . . .
C00L C 0.8392(3) 0.49992(13) 0.51182(7) 0.0440(4) Uani 1 1 d . . . . .
H00S H 0.957570 0.480424 0.529851 0.053 Uiso 1 1 calc R U . . .
C00M C 0.4992(3) 0.55843(13) 0.45766(7) 0.0421(4) Uani 1 1 d . . . . .
H00T H 0.381585 0.576957 0.439104 0.051 Uiso 1 1 calc R U . . .
C00N C 0.7432(3) 0.08112(13) 0.74834(6) 0.0401(4) Uani 1 1 d . . . . .
H00U H 0.872914 0.068224 0.766703 0.048 Uiso 1 1 calc R U . . .
H00V H 0.631918 0.098669 0.771305 0.048 Uiso 1 1 calc R U . . .
C00O C 0.3636(3) 0.10673(12) 0.61567(6) 0.0384(4) Uani 1 1 d . . . . .
H00W H 0.348476 0.050409 0.595762 0.046 Uiso 1 1 calc R U . . .
H00X H 0.229210 0.116631 0.632735 0.046 Uiso 1 1 calc R U . . .
C00P C 0.4937(3) 0.47353(13) 0.48164(7) 0.0423(4) Uani 1 1 d . . . . .
H00Y H 0.372602 0.435454 0.478731 0.051 Uiso 1 1 calc R U . . .
C00Q C 0.6933(3) -0.17857(13) 0.71361(7) 0.0442(4) Uani 1 1 d . . . . .
C00R C 0.8316(4) 0.77650(14) 0.44689(8) 0.0568(6) Uani 1 1 d . . . . .
H00Z H 0.932458 0.763300 0.470931 0.068 Uiso 1 1 calc R U . . .
C00S C 0.4902(4) -0.08368(12) 0.65369(7) 0.0456(5) Uani 1 1 d . . . . .
H00 H 0.357807 -0.082899 0.635154 0.055 Uiso 1 1 calc R U . . .
H H 0.608252 -0.081313 0.630704 0.055 Uiso 1 1 calc R U . . .
C00T C 0.5029(4) -0.17568(13) 0.68177(8) 0.0530(5) Uani 1 1 d . . . . .
H1 H 0.374640 -0.182896 0.701414 0.064 Uiso 1 1 calc R U . . .
HA H 0.508702 -0.228178 0.659037 0.064 Uiso 1 1 calc R U . . .
C00U C 0.6934(5) 0.88366(14) 0.38875(8) 0.0573(6) Uani 1 1 d . . . . .
H2 H 0.696837 0.942369 0.373405 0.069 Uiso 1 1 calc R U . . .
C00V C 0.8374(5) 0.86237(15) 0.42372(8) 0.0645(7) Uani 1 1 d . . . . .
H3 H 0.941783 0.906465 0.432210 0.077 Uiso 1 1 calc R U . . .
C00W C 0.5390(4) 0.73274(16) 0.39926(10) 0.0631(6) Uani 1 1 d . . . . .
H4 H 0.436053 0.688577 0.390022 0.076 Uiso 1 1 calc R U . . .
C00X C 0.5443(5) 0.81874(17) 0.37626(10) 0.0702(7) Uani 1 1 d . . . . .
H5 H 0.444852 0.832450 0.351993 0.084 Uiso 1 1 calc R U . . .

loop_
_atom_site_aniso_label
_atom_site_aniso_U_11
_atom_site_aniso_U_22
_atom_site_aniso_U_33
_atom_site_aniso_U_23
_atom_site_aniso_U_13
_atom_site_aniso_U_12
O001 0.0743(11) 0.0482(8) 0.0665(10) 0.0197(7) 0.0058(8) 0.0219(8)
C002 0.0251(7) 0.0302(8) 0.0258(7) -0.0013(6) 0.0020(6) -0.0013(6)
C003 0.0246(7) 0.0324(8) 0.0249(7) 0.0001(6) -0.0005(6) 0.0000(6)
C004 0.0351(8) 0.0264(7) 0.0299(8) 0.0020(6) 0.0027(6) 0.0010(6)
C005 0.0292(8) 0.0302(8) 0.0261(7) 0.0036(6) -0.0003(6) -0.0020(6)
C006 0.0295(7) 0.0306(8) 0.0253(7) 0.0034(6) 0.0000(6) -0.0016(6)
C007 0.0451(9) 0.0305(8) 0.0292(7) -0.0003(6) 0.0067(7) -0.0025(7)
C008 0.0278(7) 0.0339(8) 0.0310(8) 0.0089(7) -0.0024(6) -0.0013(7)
C009 0.0498(10) 0.0299(8) 0.0318(8) -0.0005(7) 0.0111(8) 0.0000(7)
C00A 0.0564(11) 0.0297(8) 0.0356(8) 0.0029(7) 0.0121(8) 0.0005(8)
C00B 0.0348(8) 0.0330(8) 0.0336(8) -0.0053(7) 0.0009(7) -0.0032(7)
C00C 0.0284(8) 0.0507(10) 0.0528(11) 0.0227(9) 0.0030(8) -0.0005(8)
C00D 0.0522(10) 0.0300(8) 0.0325(8) -0.0009(6) 0.0067(8) -0.0039(8)
C00E 0.0261(7) 0.0441(9) 0.0286(8) 0.0116(7) 0.0031(6) 0.0007(7)
C00F 0.0306(8) 0.0513(10) 0.0377(9) 0.0172(8) 0.0016(7) 0.0047(8)
C00G 0.0329(8) 0.0406(9) 0.0342(8) 0.0021(7) -0.0093(7) -0.0016(7)
C00H 0.0505(10) 0.0298(8) 0.0402(9) -0.0021(7) -0.0012(8) -0.0051(8)
C00I 0.0263(8) 0.0468(10) 0.0451(10) 0.0121(8) 0.0025(7) 0.0017(7)
C00J 0.0521(10) 0.0312(8) 0.0311(8) 0.0052(7) -0.0125(8) -0.0074(8)
C00K 0.0426(10) 0.0390(9) 0.0498(10) 0.0075(8) 0.0030(9) -0.0079(8)
C00L 0.0428(10) 0.0428(9) 0.0464(10) 0.0098(8) 0.0045(8) 0.0004(9)
C00M 0.0487(11) 0.0399(9) 0.0377(9) 0.0058(8) -0.0043(8) -0.0076(8)
C00N 0.0403(9) 0.0511(10) 0.0290(8) 0.0057(8) -0.0081(7) -0.0002(8)
C00O 0.0501(10) 0.0316(8) 0.0336(8) 0.0068(7) -0.0160(8) -0.0102(8)
C00P 0.0501(11) 0.0372(9) 0.0396(9) 0.0018(7) 0.0018(8) -0.0125(8)
C00Q 0.0467(10) 0.0432(10) 0.0426(9) 0.0191(8) 0.0111(9) 0.0095(9)
C00R 0.0821(16) 0.0414(10) 0.0469(11) 0.0089(8) -0.0202(11) -0.0192(11)
C00S 0.0628(12) 0.0313(9) 0.0428(10) 0.0072(8) -0.0115(9) -0.0019(9)
C00T 0.0684(14) 0.0332(9) 0.0576(12) 0.0121(9) -0.0092(11) -0.0036(10)
C00U 0.0906(17) 0.0312(9) 0.0500(11) 0.0089(8) 0.0010(12) -0.0054(11)
C00V 0.0997(19) 0.0391(11) 0.0548(12) 0.0057(9) -0.0150(13) -0.0269(12)
C00W 0.0630(14) 0.0466(12) 0.0799(16) 0.0212(11) -0.0205(12) -0.0148(11)
C00X 0.0769(16) 0.0518(13) 0.0819(17) 0.0262(12) -0.0217(14) -0.0080(13)

loop_
_atom_type_symbol
_atom_type_description
_atom_type_scat_dispersion_real
_atom_type_scat_dispersion_imag
_atom_type_scat_source
C C 0.0181 0.0091 'International Tables Vol C Tables 4.2.6.8 and 6.1.1.4'
H H 0.0000 0.0000 'International Tables Vol C Tables 4.2.6.8 and 6.1.1.4'
O O 0.0492 0.0322 'International Tables Vol C Tables 4.2.6.8 and 6.1.1.4'

loop_
_geom_angle_atom_site_label_1
_geom_angle_atom_site_label_2
_geom_angle_atom_site_label_3
_geom_angle
_geom_angle_site_symmetry_1
_geom_angle_site_symmetry_3
_geom_angle_publ_flag
C003 C002 H002 106.8 . . ?
C003 C002 C005 113.63(12) . . ?
C003 C002 C00B 118.85(13) . . ?
C005 C002 H002 106.8 . . ?
C00B C002 H002 106.8 . . ?
C00B C002 C005 103.23(13) . . ?
C002 C003 H003 108.7 . . ?
C002 C003 C006 109.09(12) . . ?
C002 C003 C00G 111.93(13) . . ?
C006 C003 H003 108.7 . . ?
C00G C003 H003 108.7 . . ?
C00G C003 C006 109.77(13) . . ?
C005 C004 H004 108.2 . . ?
C005 C004 C00H 103.69(12) . . ?
C00A C004 H004 108.2 . . ?
C00A C004 C005 115.89(13) . . ?
C00A C004 C00H 112.34(15) . . ?
C00H C004 H004 108.2 . . ?
C002 C005 C004 102.62(13) . . ?
C002 C005 C00I 112.23(12) . . ?
C00I C005 C004 106.02(13) . . ?
C00J C005 C002 107.90(13) . . ?
C00J C005 C004 117.91(13) . . ?
C00J C005 C00I 110.05(15) . . ?
C003 C006 H006 106.2 . . ?
C003 C006 C008 113.24(12) . . ?
C003 C006 C00O 112.17(13) . . ?
C008 C006 H006 106.2 . . ?
C00O C006 H006 106.2 . . ?
C00O C006 C008 112.11(12) . . ?
C00K C007 C00D 121.83(17) . . ?
C00K C007 C00M 116.68(16) . . ?
C00M C007 C00D 121.48(17) . . ?
C00C C008 C006 111.46(13) . . ?
C00E C008 C006 109.50(13) . . ?
C00E C008 C00C 107.33(13) . . ?
C00E C008 C00S 109.46(14) . . ?
C00S C008 C006 108.67(13) . . ?
C00S C008 C00C 110.39(15) . . ?
C00L C009 C00A 122.68(18) . . ?
C00P C009 C00A 120.16(18) . . ?
C00P C009 C00L 117.12(16) . . ?
C004 C00A H00A 109.5 . . ?
C004 C00A H00B 109.5 . . ?
C009 C00A C004 110.88(14) . . ?
C009 C00A H00A 109.5 . . ?
C009 C00A H00B 109.5 . . ?
H00A C00A H00B 108.1 . . ?
C002 C00B H00C 111.0 . . ?
C002 C00B H00D 111.0 . . ?
C002 C00B C00H 103.75(13) . . ?
H00C C00B H00D 109.0 . . ?
C00H C00B H00C 111.0 . . ?
C00H C00B H00D 111.0 . . ?
C008 C00C H00E 109.5 . . ?
C008 C00C H00F 109.5 . . ?
C008 C00C H00G 109.5 . . ?
H00E C00C H00F 109.5 . . ?
H00E C00C H00G 109.5 . . ?
H00F C00C H00G 109.5 . . ?
C00R C00D C007 121.20(18) . . ?
C00R C00D C00W 116.60(17) . . ?
C00W C00D C007 122.19(18) . . ?
C00F C00E C008 122.19(16) . . ?
C00F C00E C00N 121.08(15) . . ?
C00N C00E C008 116.69(14) . . ?
C00E C00F H00H 117.7 . . ?
C00E C00F C00Q 124.60(16) . . ?
C00Q C00F H00H 117.7 . . ?
C003 C00G H00I 109.4 . . ?
C003 C00G H00J 109.4 . . ?
H00I C00G H00J 108.0 . . ?
C00N C00G C003 111.13(14) . . ?
C00N C00G H00I 109.4 . . ?
C00N C00G H00J 109.4 . . ?
C004 C00H H00K 110.2 . . ?
C004 C00H H00L 110.2 . . ?
C00B C00H C004 107.61(13) . . ?
C00B C00H H00K 110.2 . . ?
C00B C00H H00L 110.2 . . ?
H00K C00H H00L 108.5 . . ?
C005 C00I H00M 109.5 . . ?
C005 C00I H00N 109.5 . . ?
C005 C00I H00O 109.5 . . ?
H00M C00I H00N 109.5 . . ?
H00M C00I H00O 109.5 . . ?
H00N C00I H00O 109.5 . . ?
C005 C00J H00P 109.4 . . ?
C005 C00J H00Q 109.4 . . ?
C005 C00J C00O 111.12(13) . . ?
H00P C00J H00Q 108.0 . . ?
C00O C00J H00P 109.4 . . ?
C00O C00J H00Q 109.4 . . ?
C007 C00K H00R 119.2 . . ?
C007 C00K C00L 121.68(18) . . ?
C00L C00K H00R 119.2 . . ?
C009 C00L C00K 121.30(18) . . ?
C009 C00L H00S 119.4 . . ?
C00K C00L H00S 119.4 . . ?
C007 C00M H00T 119.4 . . ?
C00P C00M C007 121.27(19) . . ?
C00P C00M H00T 119.4 . . ?
C00E C00N C00G 112.67(13) . . ?
C00E C00N H00U 109.1 . . ?
C00E C00N H00V 109.1 . . ?
C00G C00N H00U 109.1 . . ?
C00G C00N H00V 109.1 . . ?
H00U C00N H00V 107.8 . . ?
C006 C00O H00W 109.1 . . ?
C006 C00O H00X 109.1 . . ?
C00J C00O C006 112.35(14) . . ?
C00J C00O H00W 109.1 . . ?
C00J C00O H00X 109.1 . . ?
H00W C00O H00X 107.9 . . ?
C009 C00P C00M 121.91(18) . . ?
C009 C00P H00Y 119.0 . . ?
C00M C00P H00Y 119.0 . . ?
O001 C00Q C00F 121.85(19) . . ?
O001 C00Q C00T 121.8(2) . . ?
C00F C00Q C00T 116.31(16) . . ?
C00D C00R H00Z 119.3 . . ?
C00D C00R C00V 121.4(2) . . ?
C00V C00R H00Z 119.3 . . ?
C008 C00S H00 108.8 . . ?
C008 C00S H 108.8 . . ?
H00 C00S H 107.7 . . ?
C00T C00S C008 113.93(15) . . ?
C00T C00S H00 108.8 . . ?
C00T C00S H 108.8 . . ?
C00Q C00T C00S 111.59(17) . . ?
C00Q C00T H1 109.3 . . ?
C00Q C00T HA 109.3 . . ?
C00S C00T H1 109.3 . . ?
C00S C00T HA 109.3 . . ?
H1 C00T HA 108.0 . . ?
C00V C00U H2 120.4 . . ?
C00V C00U C00X 119.19(19) . . ?
C00X C00U H2 120.4 . . ?
C00R C00V H3 119.6 . . ?
C00U C00V C00R 120.7(2) . . ?
C00U C00V H3 119.6 . . ?
C00D C00W H4 119.0 . . ?
C00X C00W C00D 121.9(2) . . ?
C00X C00W H4 119.0 . . ?
C00U C00X C00W 120.1(2) . . ?
C00U C00X H5 119.9 . . ?
C00W C00X H5 119.9 . . ?

loop_
_geom_bond_atom_site_label_1
_geom_bond_atom_site_label_2
_geom_bond_distance
_geom_bond_site_symmetry_2
_geom_bond_publ_flag
O001 C00Q 1.224(2) . ?
C002 H002 0.9900 . ?
C002 C003 1.525(2) . ?
C002 C005 1.536(2) . ?
C002 C00B 1.530(2) . ?
C003 H003 0.9900 . ?
C003 C006 1.540(2) . ?
C003 C00G 1.526(2) . ?
C004 H004 0.9900 . ?
C004 C005 1.555(2) . ?
C004 C00A 1.540(2) . ?
C004 C00H 1.555(2) . ?
C005 C00I 1.544(2) . ?
C005 C00J 1.522(2) . ?
C006 H006 0.9900 . ?
C006 C008 1.562(2) . ?
C006 C00O 1.541(2) . ?
C007 C00D 1.494(2) . ?
C007 C00K 1.389(3) . ?
C007 C00M 1.396(3) . ?
C008 C00C 1.549(2) . ?
C008 C00E 1.525(2) . ?
C008 C00S 1.531(2) . ?
C009 C00A 1.510(2) . ?
C009 C00L 1.385(3) . ?
C009 C00P 1.383(3) . ?
C00A H00A 0.9800 . ?
C00A H00B 0.9800 . ?
C00B H00C 0.9800 . ?
C00B H00D 0.9800 . ?
C00B C00H 1.539(2) . ?
C00C H00E 0.9700 . ?
C00C H00F 0.9700 . ?
C00C H00G 0.9700 . ?
C00D C00R 1.380(3) . ?
C00D C00W 1.384(3) . ?
C00E C00F 1.341(3) . ?
C00E C00N 1.500(3) . ?
C00F H00H 0.9400 . ?
C00F C00Q 1.452(3) . ?
C00G H00I 0.9800 . ?
C00G H00J 0.9800 . ?
C00G C00N 1.525(2) . ?
C00H H00K 0.9800 . ?
C00H H00L 0.9800 . ?
C00I H00M 0.9700 . ?
C00I H00N 0.9700 . ?
C00I H00O 0.9700 . ?
C00J H00P 0.9800 . ?
C00J H00Q 0.9800 . ?
C00J C00O 1.535(2) . ?
C00K H00R 0.9400 . ?
C00K C00L 1.389(3) . ?
C00L H00S 0.9400 . ?
C00M H00T 0.9400 . ?
C00M C00P 1.383(2) . ?
C00N H00U 0.9800 . ?
C00N H00V 0.9800 . ?
C00O H00W 0.9800 . ?
C00O H00X 0.9800 . ?
C00P H00Y 0.9400 . ?
C00Q C00T 1.490(3) . ?
C00R H00Z 0.9400 . ?
C00R C00V 1.385(3) . ?
C00S H00 0.9800 . ?
C00S H 0.9800 . ?
C00S C00T 1.529(2) . ?
C00T H1 0.9800 . ?
C00T HA 0.9800 . ?
C00U H2 0.9400 . ?
C00U C00V 1.362(4) . ?
C00U C00X 1.364(4) . ?
C00V H3 0.9400 . ?
C00W H4 0.9400 . ?
C00W C00X 1.384(3) . ?
C00X H5 0.9400 . ?

loop_
_geom_torsion_atom_site_label_1
_geom_torsion_atom_site_label_2
_geom_torsion_atom_site_label_3
_geom_torsion_atom_site_label_4
_geom_torsion
_geom_torsion_site_symmetry_1
_geom_torsion_site_symmetry_2
_geom_torsion_site_symmetry_3
_geom_torsion_site_symmetry_4
_geom_torsion_publ_flag
O001 C00Q C00T C00S -152.5(2) . . . . ?
C002 C003 C006 C008 -179.85(12) . . . . ?
C002 C003 C006 C00O -51.74(17) . . . . ?
C002 C003 C00G C00N -178.79(13) . . . . ?
C002 C005 C00J C00O 57.58(19) . . . . ?
C002 C00B C00H C004 16.78(18) . . . . ?
C003 C002 C005 C004 174.29(12) . . . . ?
C003 C002 C005 C00I 60.90(17) . . . . ?
C003 C002 C005 C00J -60.51(17) . . . . ?
C003 C002 C00B C00H -164.45(14) . . . . ?
C003 C006 C008 C00C 68.37(17) . . . . ?
C003 C006 C008 C00E -50.24(17) . . . . ?
C003 C006 C008 C00S -169.76(14) . . . . ?
C003 C006 C00O C00J 52.21(19) . . . . ?
C003 C00G C00N C00E 53.6(2) . . . . ?
C004 C005 C00J C00O 173.11(15) . . . . ?
C005 C002 C003 C006 57.41(16) . . . . ?
C005 C002 C003 C00G 179.09(13) . . . . ?
C005 C002 C00B C00H -37.61(16) . . . . ?
C005 C004 C00A C009 167.46(16) . . . . ?
C005 C004 C00H C00B 10.08(18) . . . . ?
C005 C00J C00O C006 -55.4(2) . . . . ?
C006 C003 C00G C00N -57.51(18) . . . . ?
C006 C008 C00E C00F -135.80(16) . . . . ?
C006 C008 C00E C00N 46.52(19) . . . . ?
C006 C008 C00S C00T 165.82(17) . . . . ?
C007 C00D C00R C00V 179.8(2) . . . . ?
C007 C00D C00W C00X 179.9(2) . . . . ?
C007 C00K C00L C009 -0.3(3) . . . . ?
C007 C00M C00P C009 0.6(3) . . . . ?
C008 C006 C00O C00J -179.08(14) . . . . ?
C008 C00E C00F C00Q -6.0(3) . . . . ?
C008 C00E C00N C00G -49.4(2) . . . . ?
C008 C00S C00T C00Q -54.3(2) . . . . ?
C00A C004 C005 C002 90.62(17) . . . . ?
C00A C004 C005 C00I -151.50(15) . . . . ?
C00A C004 C005 C00J -27.7(2) . . . . ?
C00A C004 C00H C00B -115.79(15) . . . . ?
C00A C009 C00L C00K -175.62(17) . . . . ?
C00A C009 C00P C00M 175.53(17) . . . . ?
C00B C002 C003 C006 179.16(13) . . . . ?
C00B C002 C003 C00G -59.16(19) . . . . ?
C00B C002 C005 C004 44.21(14) . . . . ?
C00B C002 C005 C00I -69.18(16) . . . . ?
C00B C002 C005 C00J 169.41(13) . . . . ?
C00C C008 C00E C00F 103.06(19) . . . . ?
C00C C008 C00E C00N -74.62(18) . . . . ?
C00C C008 C00S C00T -71.7(2) . . . . ?
C00D C007 C00K C00L 178.57(17) . . . . ?
C00D C007 C00M C00P -178.72(17) . . . . ?
C00D C00R C00V C00U 0.0(4) . . . . ?
C00D C00W C00X C00U 0.6(4) . . . . ?
C00E C008 C00S C00T 46.3(2) . . . . ?
C00E C00F C00Q O001 -178.18(19) . . . . ?
C00E C00F C00Q C00T -1.3(3) . . . . ?
C00F C00E C00N C00G 132.88(17) . . . . ?
C00F C00Q C00T C00S 30.5(3) . . . . ?
C00G C003 C006 C008 57.17(17) . . . . ?
C00G C003 C006 C00O -174.71(13) . . . . ?
C00H C004 C005 C002 -32.96(16) . . . . ?
C00H C004 C005 C00I 84.92(16) . . . . ?
C00H C004 C005 C00J -151.33(15) . . . . ?
C00H C004 C00A C009 -73.6(2) . . . . ?
C00I C005 C00J C00O -65.17(18) . . . . ?
C00K C007 C00D C00R -14.9(3) . . . . ?
C00K C007 C00D C00W 163.8(2) . . . . ?
C00K C007 C00M C00P 1.1(3) . . . . ?
C00L C009 C00A C004 97.2(2) . . . . ?
C00L C009 C00P C00M -2.0(3) . . . . ?
C00M C007 C00D C00R 164.9(2) . . . . ?
C00M C007 C00D C00W -16.4(3) . . . . ?
C00M C007 C00K C00L -1.2(3) . . . . ?
C00N C00E C00F C00Q 171.61(16) . . . . ?
C00O C006 C008 C00C -59.78(19) . . . . ?
C00O C006 C008 C00E -178.38(14) . . . . ?
C00O C006 C008 C00S 62.09(18) . . . . ?
C00P C009 C00A C004 -80.2(2) . . . . ?
C00P C009 C00L C00K 1.9(3) . . . . ?
C00R C00D C00W C00X -1.3(4) . . . . ?
C00S C008 C00E C00F -16.8(2) . . . . ?
C00S C008 C00E C00N 165.55(15) . . . . ?
C00V C00U C00X C00W 0.5(4) . . . . ?
C00W C00D C00R C00V 1.0(4) . . . . ?
C00X C00U C00V C00R -0.8(4) . . . . ?
